data_7718450
loop_
_publ_author_name
'Zhao, Pei-Hua'
'Wang, Shao-Jie'
'Wei, Fan-Zeng'
'Su, Xue'
'Gao, Hui'

_publ_section_title
;
 Enhancing the hydrogen evolution activity of diiron molecular
 electrocatalysts by modulating the substituent effect of carbon
 nanotubes.
;
_journal_issue 18
_journal_name_full 'Dalton transactions (Cambridge, England : 2003)'
_journal_page_first 7315
_journal_page_last 7324
_journal_paper_doi 10.1039/d5dt00138b
_journal_volume 54
_journal_year 2025
_chemical_formula_moiety 'C17 H11 Fe2 N O9 S2'
_chemical_formula_sum 'C17 H11 Fe2 N O9 S2'
_chemical_formula_weight 549.09
_space_group_crystal_system triclinic
_space_group_IT_number 2
_space_group_name_Hall '-P 1'
_space_group_name_H-M_alt 'P -1'
_atom_sites_solution_hydrogens geom
_atom_sites_solution_primary heavy
_audit_creation_date 2025-01-01
_audit_creation_method
;
Olex2 1.3
(compiled 2020.11.12 svn.r5f609507 for OlexSys, GUI svn.r6408)
;
_audit_update_record
;
2025-01-07 deposited with the CCDC.	2025-03-28 downloaded from the CCDC.
;
_cell_angle_alpha 90.398(2)
_cell_angle_beta 109.325(2)
_cell_angle_gamma 91.029(2)
_cell_formula_units_Z 2
_cell_length_a 8.9906(4)
_cell_length_b 9.5508(4)
_cell_length_c 13.0824(6)
_cell_measurement_reflns_used 9938
_cell_measurement_temperature 193(2)
_cell_measurement_theta_max 30.42
_cell_measurement_theta_min 2.40
_cell_volume 1059.79(8)
_computing_cell_refinement 'SAINT V8.41 (?, 2016)'
_computing_data_reduction 'SAINT V8.41 (?, 2016)'
_computing_molecular_graphics 'Olex2 1.3 (Dolomanov et al., 2009)'
_computing_publication_material 'Olex2 1.3 (Dolomanov et al., 2009)'
_computing_structure_refinement 'ShelXL (Sheldrick, 2015)'
_computing_structure_solution 'ShelXS (Sheldrick, 2008)'
_diffrn_ambient_temperature 193(2)
_diffrn_measured_fraction_theta_full 0.998
_diffrn_measured_fraction_theta_max 0.995
_diffrn_measurement_device_type 'CCD area detector'
_diffrn_measurement_method 'phi and omega scans'
_diffrn_radiation_monochromator graphite
_diffrn_radiation_type MoK\a
_diffrn_radiation_wavelength 0.71073
_diffrn_reflns_av_R_equivalents 0.0461
_diffrn_reflns_av_unetI/netI 0.0313
_diffrn_reflns_Laue_measured_fraction_full 0.998
_diffrn_reflns_Laue_measured_fraction_max 0.995
_diffrn_reflns_limit_h_max 12
_diffrn_reflns_limit_h_min -12
_diffrn_reflns_limit_k_max 13
_diffrn_reflns_limit_k_min -13
_diffrn_reflns_limit_l_max 18
_diffrn_reflns_limit_l_min -18
_diffrn_reflns_number 40449
_diffrn_reflns_point_group_measured_fraction_full 0.998
_diffrn_reflns_point_group_measured_fraction_max 0.995
_diffrn_reflns_theta_full 25.242
_diffrn_reflns_theta_max 30.496
_diffrn_reflns_theta_min 2.133
_exptl_absorpt_coefficient_mu 1.615
_exptl_absorpt_correction_T_max 0.7461
_exptl_absorpt_correction_T_min 0.6277
_exptl_absorpt_correction_type multi-scan
_exptl_absorpt_process_details
'SADABS-2016/2 (Bruker,2016/2) was used for absorption correction. wR2(int) was 0.1145 before and 0.0556 after correction. The Ratio of minimum to maximum transmission is 0.8413. The \l/2 correction factor is Not present.'
_exptl_crystal_colour 'metallic reddish red'
_exptl_crystal_colour_lustre metallic
_exptl_crystal_colour_modifier reddish
_exptl_crystal_colour_primary red
_exptl_crystal_density_diffrn 1.721
_exptl_crystal_description block
_exptl_crystal_F_000 552
_exptl_crystal_size_max 0.32
_exptl_crystal_size_mid 0.28
_exptl_crystal_size_min 0.24
_refine_diff_density_max 0.284
_refine_diff_density_min -0.537
_refine_diff_density_rms 0.080
_refine_ls_extinction_method none
_refine_ls_goodness_of_fit_ref 1.064
_refine_ls_hydrogen_treatment constr
_refine_ls_matrix_type full
_refine_ls_number_parameters 280
_refine_ls_number_reflns 6429
_refine_ls_number_restraints 0
_refine_ls_restrained_S_all 1.064
_refine_ls_R_factor_all 0.0335
_refine_ls_R_factor_gt 0.0264
_refine_ls_shift/su_max 0.000
_refine_ls_shift/su_mean 0.000
_refine_ls_structure_factor_coef Fsqd
_refine_ls_weighting_details 'w=1/[\s^2^(Fo^2^)+(0.0291P)^2^+0.2918P] where P=(Fo^2^+2Fc^2^)/3'
_refine_ls_weighting_scheme calc
_refine_ls_wR_factor_gt 0.0633
_refine_ls_wR_factor_ref 0.0675
_reflns_Friedel_coverage 0.000
_reflns_number_gt 5632
_reflns_number_total 6429
_reflns_threshold_expression 'I > 2\s(I)'
_cod_data_source_file d5dt00138b2.cif
_cod_data_source_block mo_241221lu_lgpz0549640_zcs_0m
_cod_depositor_comments 'Adding full bibliography for 7718450.cif.'
_cod_database_code 7718450
_shelx_shelxl_version_number 2014/7
_shelx_space_group_comment
;
The symmetry employed for this shelxl refinement is uniquely defined
by the following loop, which should always be used as a source of
symmetry information in preference to the above space-group names.
They are only intended as comments.
;
_shelx_estimated_absorpt_t_max 0.698
_shelx_estimated_absorpt_t_min 0.626
_olex2_refinement_description
;
1.a Secondary CH2 refined with riding coordinates:
 C7(H7A,H7B), C8(H8A,H8B), C9(H9A,H9B)
1.b Aromatic/amide H refined with riding coordinates:
 C12(H12), C13(H13), C15(H15), C16(H16), C17(H17)
;
_olex2_submission_special_instructions 'No special instructions were received'

loop_
_space_group_symop_operation_xyz
'x, y, z'
'-x, -y, -z'

loop_
_atom_site_label
_atom_site_type_symbol
_atom_site_fract_x
_atom_site_fract_y
_atom_site_fract_z
_atom_site_U_iso_or_equiv
_atom_site_adp_type
_atom_site_occupancy
_atom_site_site_symmetry_order
_atom_site_calc_flag
_atom_site_refinement_flags_posn
_atom_site_refinement_flags_adp
_atom_site_refinement_flags_occupancy
_atom_site_disorder_assembly
_atom_site_disorder_group
Fe1 Fe 0.34874(2) 0.21263(2) 0.38075(2) 0.02621(6) Uani 1 1 d . . . . .
Fe2 Fe 0.10333(2) 0.29917(2) 0.40728(2) 0.02259(5) Uani 1 1 d . . . . .
S1 S 0.12539(4) 0.25446(3) 0.24366(3) 0.02648(7) Uani 1 1 d . . . . .
S2 S 0.19265(4) 0.08010(3) 0.44725(3) 0.02549(7) Uani 1 1 d . . . . .
O1 O 0.50781(16) 0.01851(16) 0.27781(13) 0.0579(4) Uani 1 1 d . . . . .
O2 O 0.48008(17) 0.47545(14) 0.33006(15) 0.0613(4) Uani 1 1 d . . . . .
O3 O 0.58204(16) 0.22213(15) 0.59943(12) 0.0572(4) Uani 1 1 d . . . . .
O4 O 0.1202(2) 0.59706(13) 0.36061(15) 0.0640(4) Uani 1 1 d . . . . .
O5 O 0.21931(17) 0.35772(15) 0.64047(10) 0.0519(3) Uani 1 1 d . . . . .
O6 O -0.23617(15) 0.26251(15) 0.36787(14) 0.0576(4) Uani 1 1 d . . . . .
O7 O -0.02727(14) -0.22833(14) 0.13956(12) 0.0510(3) Uani 1 1 d . . . . .
O8 O -0.28041(13) -0.28464(11) 0.11790(9) 0.0331(2) Uani 1 1 d . . . . .
O9 O -0.3073(2) -0.92040(14) -0.04560(12) 0.0685(5) Uani 1 1 d . . . . .
N1 N -0.04725(13) 0.02000(12) 0.25655(9) 0.0257(2) Uani 1 1 d . . . . .
C1 C 0.44528(18) 0.09174(17) 0.31781(14) 0.0376(3) Uani 1 1 d . . . . .
C2 C 0.42946(18) 0.37237(17) 0.34854(15) 0.0387(4) Uani 1 1 d . . . . .
C3 C 0.49220(18) 0.21724(16) 0.51446(15) 0.0374(3) Uani 1 1 d . . . . .
C4 C 0.11144(19) 0.48154(16) 0.37792(15) 0.0372(3) Uani 1 1 d . . . . .
C5 C 0.17260(18) 0.33531(16) 0.54959(13) 0.0331(3) Uani 1 1 d . . . . .
C6 C -0.10532(18) 0.27526(15) 0.38244(13) 0.0332(3) Uani 1 1 d . . . . .
C7 C 0.02268(18) 0.08965(15) 0.18599(12) 0.0301(3) Uani 1 1 d . . . . .
H7A H -0.0609 0.1093 0.1166 0.036 Uiso 1 1 calc R . . . .
H7B H 0.0985 0.0262 0.1702 0.036 Uiso 1 1 calc R . . . .
C8 C 0.06606(17) -0.04474(14) 0.34789(12) 0.0292(3) Uani 1 1 d . . . . .
H8A H 0.1334 -0.1058 0.3211 0.035 Uiso 1 1 calc R . . . .
H8B H 0.0090 -0.1050 0.3845 0.035 Uiso 1 1 calc R . . . .
C9 C -0.18477(16) -0.06805(15) 0.20224(13) 0.0302(3) Uani 1 1 d . . . . .
H9A H -0.2606 -0.0125 0.1455 0.036 Uiso 1 1 calc R . . . .
H9B H -0.2364 -0.0948 0.2556 0.036 Uiso 1 1 calc R . . . .
C10 C -0.14970(17) -0.20076(15) 0.15010(12) 0.0312(3) Uani 1 1 d . . . . .
C11 C -0.27311(17) -0.41489(15) 0.06941(12) 0.0305(3) Uani 1 1 d . . . . .
C12 C -0.31902(19) -0.53080(16) 0.11509(12) 0.0345(3) Uani 1 1 d . . . . .
H12 H -0.3461 -0.5217 0.1791 0.041 Uiso 1 1 calc R . . . .
C13 C -0.3248(2) -0.66036(17) 0.06573(13) 0.0383(3) Uani 1 1 d . . . . .
H13 H -0.3557 -0.7413 0.0961 0.046 Uiso 1 1 calc R . . . .
C14 C -0.28546(19) -0.67230(17) -0.02820(12) 0.0350(3) Uani 1 1 d . . . . .
C15 C -0.2400(2) -0.55448(19) -0.07207(14) 0.0416(4) Uani 1 1 d . . . . .
H15 H -0.2133 -0.5629 -0.1363 0.050 Uiso 1 1 calc R . . . .
C16 C -0.2330(2) -0.42409(18) -0.02328(14) 0.0418(4) Uani 1 1 d . . . . .
H16 H -0.2013 -0.3430 -0.0531 0.050 Uiso 1 1 calc R . . . .
C17 C -0.2925(2) -0.80918(19) -0.08318(15) 0.0467(4) Uani 1 1 d . . . . .
H17 H -0.2845 -0.8089 -0.1538 0.056 Uiso 1 1 calc R . . . .

loop_
_atom_site_aniso_label
_atom_site_aniso_U_11
_atom_site_aniso_U_22
_atom_site_aniso_U_33
_atom_site_aniso_U_23
_atom_site_aniso_U_13
_atom_site_aniso_U_12
Fe1 0.01875(9) 0.02366(10) 0.03812(12) -0.00476(8) 0.01219(8) -0.00162(7)
Fe2 0.02111(9) 0.01896(9) 0.03070(10) -0.00204(7) 0.01272(7) -0.00098(7)
S1 0.02824(16) 0.02486(15) 0.02904(16) 0.00233(12) 0.01324(13) -0.00276(12)
S2 0.02572(15) 0.02128(14) 0.02825(16) 0.00097(12) 0.00735(12) -0.00119(12)
O1 0.0405(7) 0.0600(8) 0.0778(10) -0.0309(7) 0.0262(7) 0.0029(6)
O2 0.0494(8) 0.0407(7) 0.1007(12) 0.0050(7) 0.0350(8) -0.0134(6)
O3 0.0403(7) 0.0528(8) 0.0602(9) -0.0093(7) -0.0079(6) 0.0017(6)
O4 0.0765(10) 0.0242(6) 0.1084(13) 0.0072(7) 0.0536(10) 0.0013(6)
O5 0.0583(8) 0.0594(8) 0.0378(7) -0.0162(6) 0.0167(6) -0.0127(6)
O6 0.0262(6) 0.0594(8) 0.0914(11) -0.0041(8) 0.0252(7) -0.0022(5)
O7 0.0304(6) 0.0479(7) 0.0760(9) -0.0306(7) 0.0205(6) -0.0057(5)
O8 0.0326(5) 0.0306(5) 0.0383(6) -0.0112(4) 0.0155(4) -0.0095(4)
O9 0.1078(14) 0.0363(7) 0.0475(8) -0.0083(6) 0.0072(8) 0.0048(8)
N1 0.0239(5) 0.0226(5) 0.0303(6) -0.0019(4) 0.0090(4) -0.0028(4)
C1 0.0243(7) 0.0376(8) 0.0518(10) -0.0114(7) 0.0141(7) -0.0034(6)
C2 0.0267(7) 0.0346(8) 0.0589(10) -0.0037(7) 0.0200(7) -0.0032(6)
C3 0.0250(7) 0.0297(7) 0.0543(10) -0.0069(7) 0.0090(7) 0.0005(6)
C4 0.0374(8) 0.0261(7) 0.0568(10) -0.0022(7) 0.0275(7) 0.0009(6)
C5 0.0323(7) 0.0302(7) 0.0405(8) -0.0071(6) 0.0177(6) -0.0054(6)
C6 0.0292(7) 0.0284(7) 0.0455(8) -0.0004(6) 0.0172(6) 0.0003(5)
C7 0.0320(7) 0.0305(7) 0.0284(7) -0.0040(5) 0.0112(6) -0.0051(5)
C8 0.0294(7) 0.0196(6) 0.0361(7) -0.0003(5) 0.0079(6) -0.0027(5)
C9 0.0233(6) 0.0263(6) 0.0403(8) -0.0068(6) 0.0100(6) -0.0022(5)
C10 0.0296(7) 0.0290(7) 0.0340(7) -0.0071(6) 0.0094(6) -0.0043(5)
C11 0.0311(7) 0.0304(7) 0.0290(7) -0.0070(5) 0.0090(6) -0.0064(5)
C12 0.0420(8) 0.0347(7) 0.0271(7) -0.0047(6) 0.0123(6) -0.0056(6)
C13 0.0491(9) 0.0311(7) 0.0317(7) -0.0025(6) 0.0097(7) -0.0047(7)
C14 0.0349(8) 0.0348(7) 0.0295(7) -0.0080(6) 0.0031(6) 0.0009(6)
C15 0.0493(10) 0.0456(9) 0.0335(8) -0.0106(7) 0.0191(7) -0.0057(7)
C16 0.0557(10) 0.0388(8) 0.0366(8) -0.0058(7) 0.0238(8) -0.0113(7)
C17 0.0524(10) 0.0416(9) 0.0362(8) -0.0132(7) 0.0011(8) 0.0069(8)

loop_
_atom_type_symbol
_atom_type_description
_atom_type_scat_dispersion_real
_atom_type_scat_dispersion_imag
_atom_type_scat_source
C C 0.0033 0.0016 'International Tables Vol C Tables 4.2.6.8 and 6.1.1.4'
H H 0.0000 0.0000 'International Tables Vol C Tables 4.2.6.8 and 6.1.1.4'
Fe Fe 0.3463 0.8444 'International Tables Vol C Tables 4.2.6.8 and 6.1.1.4'
N N 0.0061 0.0033 'International Tables Vol C Tables 4.2.6.8 and 6.1.1.4'
O O 0.0106 0.0060 'International Tables Vol C Tables 4.2.6.8 and 6.1.1.4'
S S 0.1246 0.1234 'International Tables Vol C Tables 4.2.6.8 and 6.1.1.4'

loop_
_geom_angle_atom_site_label_1
_geom_angle_atom_site_label_2
_geom_angle_atom_site_label_3
_geom_angle
_geom_angle_site_symmetry_1
_geom_angle_site_symmetry_3
_geom_angle_publ_flag
S1 Fe1 Fe2 56.353(11) . . ?
S1 Fe1 S2 84.987(13) . . ?
S2 Fe1 Fe2 56.412(11) . . ?
C1 Fe1 Fe2 150.03(5) . . ?
C1 Fe1 S1 101.64(6) . . ?
C1 Fe1 S2 105.89(5) . . ?
C2 Fe1 Fe2 100.69(5) . . ?
C2 Fe1 S1 88.17(6) . . ?
C2 Fe1 S2 155.67(5) . . ?
C2 Fe1 C1 98.35(7) . . ?
C2 Fe1 C3 90.51(8) . . ?
C3 Fe1 Fe2 104.19(5) . . ?
C3 Fe1 S1 159.75(5) . . ?
C3 Fe1 S2 87.98(5) . . ?
C3 Fe1 C1 98.55(7) . . ?
S1 Fe2 Fe1 56.259(11) . . ?
S1 Fe2 S2 84.900(14) . . ?
S2 Fe2 Fe1 56.364(11) . . ?
C4 Fe2 Fe1 101.90(5) . . ?
C4 Fe2 S1 87.32(6) . . ?
C4 Fe2 S2 157.34(5) . . ?
C4 Fe2 C6 100.30(7) . . ?
C5 Fe2 Fe1 100.83(5) . . ?
C5 Fe2 S1 156.02(5) . . ?
C5 Fe2 S2 87.25(5) . . ?
C5 Fe2 C4 91.36(8) . . ?
C5 Fe2 C6 100.94(7) . . ?
C6 Fe2 Fe1 148.33(5) . . ?
C6 Fe2 S1 102.85(5) . . ?
C6 Fe2 S2 102.17(5) . . ?
Fe1 S1 Fe2 67.388(12) . . ?
C7 S1 Fe1 110.72(5) . . ?
C7 S1 Fe2 110.86(5) . . ?
Fe1 S2 Fe2 67.225(11) . . ?
C8 S2 Fe1 113.37(5) . . ?
C8 S2 Fe2 109.84(5) . . ?
C10 O8 C11 118.80(12) . . ?
C7 N1 C8 113.50(11) . . ?
C7 N1 C9 115.16(12) . . ?
C8 N1 C9 114.08(11) . . ?
O1 C1 Fe1 178.37(16) . . ?
O2 C2 Fe1 178.38(17) . . ?
O3 C3 Fe1 178.90(15) . . ?
O4 C4 Fe2 178.41(18) . . ?
O5 C5 Fe2 178.83(15) . . ?
O6 C6 Fe2 178.73(16) . . ?
S1 C7 H7A 109.0 . . ?
S1 C7 H7B 109.0 . . ?
N1 C7 S1 113.07(10) . . ?
N1 C7 H7A 109.0 . . ?
N1 C7 H7B 109.0 . . ?
H7A C7 H7B 107.8 . . ?
S2 C8 H8A 108.8 . . ?
S2 C8 H8B 108.8 . . ?
N1 C8 S2 114.00(9) . . ?
N1 C8 H8A 108.8 . . ?
N1 C8 H8B 108.8 . . ?
H8A C8 H8B 107.6 . . ?
N1 C9 H9A 108.6 . . ?
N1 C9 H9B 108.6 . . ?
N1 C9 C10 114.63(11) . . ?
H9A C9 H9B 107.6 . . ?
C10 C9 H9A 108.6 . . ?
C10 C9 H9B 108.6 . . ?
O7 C10 O8 124.72(14) . . ?
O7 C10 C9 125.98(14) . . ?
O8 C10 C9 109.30(12) . . ?
C12 C11 O8 116.41(13) . . ?
C16 C11 O8 121.17(13) . . ?
C16 C11 C12 122.26(14) . . ?
C11 C12 H12 120.7 . . ?
C11 C12 C13 118.66(14) . . ?
C13 C12 H12 120.7 . . ?
C12 C13 H13 119.9 . . ?
C12 C13 C14 120.17(15) . . ?
C14 C13 H13 119.9 . . ?
C13 C14 C17 121.22(16) . . ?
C15 C14 C13 119.87(14) . . ?
C15 C14 C17 118.90(16) . . ?
C14 C15 H15 119.7 . . ?
C14 C15 C16 120.63(15) . . ?
C16 C15 H15 119.7 . . ?
C11 C16 C15 118.41(15) . . ?
C11 C16 H16 120.8 . . ?
C15 C16 H16 120.8 . . ?
O9 C17 C14 125.06(18) . . ?
O9 C17 H17 117.5 . . ?
C14 C17 H17 117.5 . . ?

loop_
_geom_bond_atom_site_label_1
_geom_bond_atom_site_label_2
_geom_bond_distance
_geom_bond_site_symmetry_2
_geom_bond_publ_flag
Fe1 Fe2 2.4980(3) . ?
Fe1 S1 2.2502(4) . ?
Fe1 S2 2.2556(4) . ?
Fe1 C1 1.8056(16) . ?
Fe1 C2 1.7898(16) . ?
Fe1 C3 1.7970(17) . ?
Fe2 S1 2.2526(4) . ?
Fe2 S2 2.2569(4) . ?
Fe2 C4 1.7917(15) . ?
Fe2 C5 1.7858(16) . ?
Fe2 C6 1.8046(15) . ?
S1 C7 1.8357(15) . ?
S2 C8 1.8323(14) . ?
O1 C1 1.1326(19) . ?
O2 C2 1.138(2) . ?
O3 C3 1.137(2) . ?
O4 C4 1.1343(19) . ?
O5 C5 1.140(2) . ?
O6 C6 1.1319(19) . ?
O7 C10 1.1876(19) . ?
O8 C10 1.3543(18) . ?
O8 C11 1.4050(17) . ?
O9 C17 1.197(2) . ?
N1 C7 1.4379(18) . ?
N1 C8 1.4406(18) . ?
N1 C9 1.4538(17) . ?
C7 H7A 0.9900 . ?
C7 H7B 0.9900 . ?
C8 H8A 0.9900 . ?
C8 H8B 0.9900 . ?
C9 H9A 0.9900 . ?
C9 H9B 0.9900 . ?
C9 C10 1.522(2) . ?
C11 C12 1.382(2) . ?
C11 C16 1.377(2) . ?
C12 H12 0.9500 . ?
C12 C13 1.384(2) . ?
C13 H13 0.9500 . ?
C13 C14 1.391(2) . ?
C14 C15 1.382(2) . ?
C14 C17 1.478(2) . ?
C15 H15 0.9500 . ?
C15 C16 1.386(2) . ?
C16 H16 0.9500 . ?
C17 H17 0.9500 . ?

loop_
_geom_hbond_atom_site_label_D
_geom_hbond_atom_site_label_H
_geom_hbond_atom_site_label_A
_geom_hbond_distance_DH
_geom_hbond_distance_HA
_geom_hbond_distance_DA
_geom_hbond_angle_DHA
_geom_hbond_site_symmetry_A
C7 H7A O9 0.99 2.52 3.468(2) 160.3 1_565
C8 H8A O7 0.99 2.59 3.0941(19) 111.3 .
C9 H9A O9 0.99 2.56 3.387(2) 141.0 1_565
C9 H9B O1 0.99 2.66 3.3436(19) 126.4 1_455
C16 H16 S1 0.95 2.92 3.7051(16) 140.7 2

loop_
_geom_torsion_atom_site_label_1
_geom_torsion_atom_site_label_2
_geom_torsion_atom_site_label_3
_geom_torsion_atom_site_label_4
_geom_torsion
_geom_torsion_site_symmetry_1
_geom_torsion_site_symmetry_2
_geom_torsion_site_symmetry_3
_geom_torsion_site_symmetry_4
_geom_torsion_publ_flag
Fe1 S1 C7 N1 71.20(11) . . . . ?
Fe1 S2 C8 N1 -63.87(11) . . . . ?
Fe2 S1 C7 N1 -1.59(12) . . . . ?
Fe2 S2 C8 N1 9.13(12) . . . . ?
O8 C11 C12 C13 175.44(14) . . . . ?
O8 C11 C16 C15 -174.95(15) . . . . ?
N1 C9 C10 O7 -9.3(2) . . . . ?
N1 C9 C10 O8 170.12(12) . . . . ?
C7 N1 C8 S2 69.08(14) . . . . ?
C7 N1 C9 C10 69.99(16) . . . . ?
C8 N1 C7 S1 -73.48(13) . . . . ?
C8 N1 C9 C10 -63.83(17) . . . . ?
C9 N1 C7 S1 152.43(10) . . . . ?
C9 N1 C8 S2 -156.32(10) . . . . ?
C10 O8 C11 C12 126.08(15) . . . . ?
C10 O8 C11 C16 -58.4(2) . . . . ?
C11 O8 C10 O7 0.7(2) . . . . ?
C11 O8 C10 C9 -178.69(12) . . . . ?
C11 C12 C13 C14 -0.2(3) . . . . ?
C12 C11 C16 C15 0.3(3) . . . . ?
C12 C13 C14 C15 0.2(3) . . . . ?
C12 C13 C14 C17 -179.28(16) . . . . ?
C13 C14 C15 C16 0.1(3) . . . . ?
C13 C14 C17 O9 -12.0(3) . . . . ?
C14 C15 C16 C11 -0.3(3) . . . . ?
C15 C14 C17 O9 168.5(2) . . . . ?
C16 C11 C12 C13 0.0(2) . . . . ?
C17 C14 C15 C16 179.57(17) . . . . ?
